data_1548018
loop_
_publ_author_name
'You-Gui Huang'
'Yoshihito Shiota'
'Ming-Yan Wu'
'Sheng-Qun Su'
'Zi-Shuo Yao'
'Soonchul Kang'
'Shinji Kanegawa'
'Guo-Ling Li'
'Shu-Qi Wu'
'Takashi Kamachi'
'Kazunari Yoshizawa'
'Katsuhiko Ariga'
'Mao-Chun Hong'
'Osamu Sato'

_publ_section_title
;
 Superior thermoelasticity and shape-memory nanopores in a porous
 supramolecular organic framework
;
_journal_name_full 'Nature Communications'
_journal_page_first 11564
_journal_paper_doi 10.1038/ncomms11564
_journal_volume 7
_journal_year 2016
_chemical_formula_moiety 'C10 H8.50 N O2'
_chemical_formula_sum 'C10 H8.5 N O2'
_chemical_formula_weight 174.68
_chemical_name_common 'C10 H8.50 N O2'
_space_group_crystal_system tetragonal
_space_group_IT_number 133
_space_group_name_Hall '-P 4ac 2b'
_space_group_name_H-M_alt 'P 42/n b c'
_symmetry_space_group_name_Hall '-P 4ac 2b'
_symmetry_space_group_name_H-M 'P 42/n b c :2'
_atom_sites_solution_hydrogens mixed
_cell_angle_alpha 90
_cell_angle_beta 90
_cell_angle_gamma 90
_cell_formula_units_Z 16
_cell_length_a 17.856(6)
_cell_length_b 17.856(6)
_cell_length_c 12.787(7)
_cell_measurement_reflns_used 11007
_cell_measurement_temperature 438(2)
_cell_measurement_theta_max 30.9997
_cell_measurement_theta_min 2.2812
_cell_volume 4077(3)
_computing_cell_refinement CrystalClear
_computing_data_collection CrystalClear
_computing_data_reduction 'SHELXL-2014/7 (Sheldrick, 2014)'
_computing_molecular_graphics 'SHELXL-2014/7 (Sheldrick, 2014)'
_computing_publication_material 'SHELXL-2014/7 (Sheldrick, 2014)'
_computing_structure_refinement 'SHELXL-2014/7 (Sheldrick, 2014)'
_computing_structure_solution 'SHELXL-2014/7 (Sheldrick, 2014)'
_diffrn_ambient_temperature 438(2)
_diffrn_measured_fraction_theta_full 0.975
_diffrn_measured_fraction_theta_max 0.975
_diffrn_measurement_device_type 'Rigaku CCD'
_diffrn_measurement_method \w
_diffrn_radiation_type CuK\a
_diffrn_radiation_wavelength 1.54178
_diffrn_reflns_av_R_equivalents 0.0965
_diffrn_reflns_av_unetI/netI 0.0587
_diffrn_reflns_Laue_measured_fraction_full 0.975
_diffrn_reflns_Laue_measured_fraction_max 0.975
_diffrn_reflns_limit_h_max 16
_diffrn_reflns_limit_h_min -21
_diffrn_reflns_limit_k_max 21
_diffrn_reflns_limit_k_min -18
_diffrn_reflns_limit_l_max 15
_diffrn_reflns_limit_l_min -15
_diffrn_reflns_number 14093
_diffrn_reflns_point_group_measured_fraction_full 0.975
_diffrn_reflns_point_group_measured_fraction_max 0.975
_diffrn_reflns_theta_full 67.679
_diffrn_reflns_theta_max 68.243
_diffrn_reflns_theta_min 6.045
_exptl_absorpt_coefficient_mu 0.662
_exptl_absorpt_correction_T_max 1.0000
_exptl_absorpt_correction_T_min 0.5205
_exptl_absorpt_correction_type multi-scan
_exptl_crystal_colour Colorless
_exptl_crystal_density_diffrn 1.138
_exptl_crystal_description Needle
_exptl_crystal_F_000 1464
_exptl_crystal_size_max 0.14
_exptl_crystal_size_mid 0.09
_exptl_crystal_size_min 0.09
_platon_squeeze_details
;
The following poor diffraction spots were omitted in the refinement.
OMIT      3   1   1
OMIT      8   8   0
OMIT       1   1   1
OMIT       2   4   0
OMIT       1   3   1
OMIT     2   2   2
OMIT      2   0   2
OMIT      2   4   3
OMIT       2   2   1
OMIT     4   0   0
OMIT    10   6   0
OMIT     0   8   0
OMIT     10   4   0
OMIT      2   2   0
OMIT     1  11   1
OMIT    0   0   4
OMIT     4   8   0
OMIT    8   4   0
OMIT    0   6   2
OMIT    4   8   1
OMIT    4  12   0
OMIT   8   2   2
OMIT     2   8   0
OMIT    5   5   1
OMIT    1   9   1
OMIT      7   7   3
OMIT    6   4   1
OMIT      0   2   2
OMIT     6   8   0
OMIT     1   3   6
OMIT   4  10   2
OMIT    4   6   2
OMIT    2   8   2
OMIT    1   9   2
OMIT    5   3   5
The following constraints were performed in the refinement.
DFIX 1.25 0.02 C8A O4B C8A O3B
DFIX 1.25 0.02 C8B O4A C8B O3A
DFIX 2.22 0.02 O3A O4A O3B O4B
DFIX 1.50 0.02 C1 C8B
Because the disorder, desolvation process,thermal cycling,and phase transition, the structure refine with poor R value.
;
_refine_diff_density_max 0.222
_refine_diff_density_min -0.215
_refine_diff_density_rms 0.061
_refine_ls_extinction_coef 0.015(3)
_refine_ls_extinction_expression Fc^*^=kFc[1+0.001xFc^2^\l^3^/sin(2\q)]^-1/4^
_refine_ls_extinction_method 'SHELXL-2014/7 (Sheldrick 2014'
_refine_ls_goodness_of_fit_ref 0.913
_refine_ls_hydrogen_treatment constr
_refine_ls_matrix_type full
_refine_ls_number_parameters 120
_refine_ls_number_reflns 1831
_refine_ls_number_restraints 3
_refine_ls_restrained_S_all 0.931
_refine_ls_R_factor_all 0.2123
_refine_ls_R_factor_gt 0.1735
_refine_ls_shift/su_max 0.000
_refine_ls_shift/su_mean 0.000
_refine_ls_structure_factor_coef Fsqd
_refine_ls_weighting_details 'w=1/[\s^2^(Fo^2^)+(0.2000P)^2^+1.8000P] where P=(Fo^2^+2Fc^2^)/3'
_refine_ls_weighting_scheme calc
_refine_ls_wR_factor_gt 0.4425
_refine_ls_wR_factor_ref 0.4742
_reflns_Friedel_coverage 0.000
_reflns_Friedel_fraction_full .
_reflns_Friedel_fraction_max .
_reflns_number_gt 998
_reflns_number_total 1831
_reflns_threshold_expression 'I > 2\s(I)'
_cod_data_source_file ncomms11564-s13.cif
_cod_data_source_block 12
_cod_depositor_comments
;
The following automatic conversions were performed:

'_exptl_absorpt_correction_type' value 'Multi-scan' changed to
'multi-scan' according to the built-in table from CIF Core dictionary
named 'cif_core.dic' version 2.4.1 from 2010-06-29.

Automatic conversion script
Id: cif_fix_values 5376 2017-05-30 11:51:03Z andrius 
;
_cod_original_cell_volume 4077(4)
_cod_original_formula_sum 'C10 H8.50 N O2'
_cod_database_code 1548018
_shelx_space_group_comment
;
The symmetry employed for this shelxl refinement is uniquely defined
by the following loop, which should always be used as a source of
symmetry information in preference to the above space-group names.
They are only intended as comments.
;

loop_
_space_group_symop_operation_xyz
'x, y, z'
'-y+1/2, x, z+1/2'
'-x+1/2, -y+1/2, z'
'y, -x+1/2, z+1/2'
'x, -y+1/2, -z'
'-x+1/2, y, -z'
'y, x, -z+1/2'
'-y+1/2, -x+1/2, -z+1/2'
'-x, -y, -z'
'y-1/2, -x, -z-1/2'
'x-1/2, y-1/2, -z'
'-y, x-1/2, -z-1/2'
'-x, y-1/2, z'
'x-1/2, -y, z'
'-y, -x, z-1/2'
'y-1/2, x-1/2, z-1/2'

loop_
_atom_site_label
_atom_site_type_symbol
_atom_site_fract_x
_atom_site_fract_y
_atom_site_fract_z
_atom_site_U_iso_or_equiv
_atom_site_adp_type
_atom_site_occupancy
_atom_site_site_symmetry_order
_atom_site_calc_flag
_atom_site_refinement_flags_posn
_atom_site_refinement_flags_adp
_atom_site_refinement_flags_occupancy
_atom_site_disorder_assembly
_atom_site_disorder_group
O1 O 0.5878(6) 0.1854(6) -0.2623(6) 0.310(6) Uani 1 1 d D . . . .
N1 N 0.4961(9) 0.1407(6) -0.4173(7) 0.287(5) Uani 1 1 d . . . . .
H1 H 0.5724 0.1605 -0.3187 0.344 Uiso 1 1 d R U . . .
C1 C 0.7073(4) 0.2500 0.0000 0.153(3) Uani 1 2 d S T P . .
O2 O 0.4825(5) 0.2115(5) -0.1891(5) 0.296(4) Uani 1 1 d D . . . .
C2 C 0.6668(4) 0.2306(3) -0.0882(3) 0.167(3) Uani 1 1 d . . . . .
H2 H 0.6932 0.2171 -0.1499 0.200 Uiso 1 1 calc R U . . .
C3 C 0.5903(5) 0.2300(4) -0.0902(5) 0.183(3) Uani 1 1 d . . . . .
C4 C 0.5479(6) 0.2500 0.0000 0.208(4) Uani 1 2 d S T P . .
H4 H 0.4947 0.2500 0.0000 0.250 Uiso 1 2 calc R U P . .
C5 C 0.5505(7) 0.2104(7) -0.1866(10) 0.272(6) Uani 1 1 d D . . . .
C6 C 0.5381(8) 0.1417(10) -0.4949(13) 0.352(9) Uani 1 1 d . . . . .
H6 H 0.5882 0.1581 -0.4851 0.422 Uiso 1 1 calc R U . . .
C7 C 0.5177(7) 0.1212(9) -0.5905(6) 0.361(9) Uani 1 1 d D . . . .
H7 H 0.5536 0.1220 -0.6453 0.433 Uiso 1 1 calc R U . . .
C8 C 0.4529(9) 0.1011(7) -0.6099(6) 0.330(7) Uani 1 1 d D . . . .
C9 C 0.4018(11) 0.1072(12) -0.5271(10) 0.450(15) Uani 1 1 d . . . . .
H9 H 0.3510 0.0938 -0.5387 0.540 Uiso 1 1 calc R U . . .
C10 C 0.4230(13) 0.1323(12) -0.4289(9) 0.393(13) Uani 1 1 d . . . . .
H10 H 0.3881 0.1424 -0.3747 0.472 Uiso 1 1 calc R U . . .
C11 C 0.4259(13) 0.0566(13) -0.7153(7) 0.389(11) Uani 1 1 d . . . . .
H11A H 0.4414 0.0037 -0.7077 0.467 Uiso 1 1 calc R U . . .
H11B H 0.3704 0.0572 -0.7163 0.467 Uiso 1 1 calc R U . . .

loop_
_atom_site_aniso_label
_atom_site_aniso_U_11
_atom_site_aniso_U_22
_atom_site_aniso_U_33
_atom_site_aniso_U_23
_atom_site_aniso_U_13
_atom_site_aniso_U_12
O1 0.325(10) 0.402(11) 0.203(6) -0.079(7) -0.094(6) -0.026(7)
N1 0.334(13) 0.382(11) 0.144(6) -0.038(6) -0.025(7) -0.059(9)
C1 0.198(6) 0.175(6) 0.087(3) 0.003(4) 0.000 0.000
O2 0.236(6) 0.422(10) 0.231(6) 0.021(5) -0.091(5) -0.045(7)
C2 0.210(6) 0.204(6) 0.086(3) 0.000(3) -0.016(3) -0.005(4)
C3 0.166(5) 0.235(7) 0.148(5) 0.010(4) -0.030(5) -0.027(5)
C4 0.177(8) 0.261(11) 0.186(10) 0.044(8) 0.000 0.000
C5 0.229(11) 0.318(13) 0.269(14) 0.076(10) -0.129(11) -0.074(9)
C6 0.272(12) 0.58(3) 0.203(11) -0.067(14) -0.038(10) -0.072(12)
C7 0.315(13) 0.63(2) 0.141(6) -0.137(10) -0.059(7) -0.088(13)
C8 0.417(16) 0.462(16) 0.111(5) -0.050(7) -0.084(7) -0.172(12)
C9 0.51(2) 0.70(3) 0.144(8) -0.036(13) 0.008(11) -0.27(2)
C10 0.45(2) 0.58(3) 0.154(9) -0.039(10) 0.012(11) -0.22(2)
C11 0.449(19) 0.54(3) 0.183(14) -0.058(14) 0.020(15) -0.102(17)

loop_
_atom_type_symbol
_atom_type_description
_atom_type_scat_dispersion_real
_atom_type_scat_dispersion_imag
_atom_type_scat_source
C C 0.0181 0.0091 'International Tables Vol C Tables 4.2.6.8 and 6.1.1.4'
H H 0.0000 0.0000 'International Tables Vol C Tables 4.2.6.8 and 6.1.1.4'
N N 0.0311 0.0180 'International Tables Vol C Tables 4.2.6.8 and 6.1.1.4'
O O 0.0492 0.0322 'International Tables Vol C Tables 4.2.6.8 and 6.1.1.4'

loop_
_geom_angle_atom_site_label_1
_geom_angle_atom_site_label_2
_geom_angle_atom_site_label_3
_geom_angle
_geom_angle_site_symmetry_1
_geom_angle_site_symmetry_3
C5 O1 H1 129.5 . .
C6 N1 C10 120.4(12) . .
C2 C1 C2 116.9(8) 5 .
C2 C1 C1 121.5(4) 5 3_655
C2 C1 C1 121.5(4) . 3_655
C3 C2 C1 122.7(6) . .
C3 C2 H2 118.7 . .
C1 C2 H2 118.7 . .
C2 C3 C4 120.9(7) . .
C2 C3 C5 120.1(8) . .
C4 C3 C5 118.9(8) . .
C3 C4 C3 115.8(9) 5 .
C3 C4 H4 122.1 5 .
C3 C4 H4 122.1 . .
O2 C5 O1 121.0(12) . .
O2 C5 C3 120.2(13) . .
O1 C5 C3 118.4(10) . .
N1 C6 C7 124.4(13) . .
N1 C6 H6 117.8 . .
C7 C6 H6 117.8 . .
C8 C7 C6 121.5(11) . .
C8 C7 H7 119.3 . .
C6 C7 H7 119.3 . .
C7 C8 C9 115.8(8) . .
C7 C8 C11 125.6(13) . .
C9 C8 C11 117.9(14) . .
C10 C9 C8 122.1(16) . .
C10 C9 H9 119.0 . .
C8 C9 H9 119.0 . .
N1 C10 C9 114.2(17) . .
N1 C10 H10 122.9 . .
C9 C10 H10 122.9 . .
C11 C11 C8 119(4) 8_553 .
C11 C11 H11A 107.5 8_553 .
C8 C11 H11A 107.5 . .
C11 C11 H11B 107.5 8_553 .
C8 C11 H11B 107.5 . .
H11A C11 H11B 107.0 . .

loop_
_geom_bond_atom_site_label_1
_geom_bond_atom_site_label_2
_geom_bond_distance
_geom_bond_site_symmetry_2
O1 C5 1.258(13) .
O1 H1 0.8911 .
N1 C6 1.244(15) .
N1 C10 1.323(18) .
C1 C2 1.384(6) 5
C1 C2 1.384(6) .
C1 C1 1.525(14) 3_655
O2 C5 1.214(10) .
C2 C3 1.366(9) .
C2 H2 0.9500 .
C3 C4 1.425(8) .
C3 C5 1.464(12) .
C4 C3 1.425(8) 5
C4 H4 0.9500 .
C6 C7 1.327(16) .
C6 H6 0.9500 .
C7 C8 1.236(12) .
C7 H7 0.9500 .
C8 C9 1.402(19) .
C8 C11 1.64(2) .
C9 C10 1.385(16) .
C9 H9 0.9500 .
C10 H10 0.9500 .
C11 C11 0.99(2) 8_553
C11 H11A 0.9900 .
C11 H11B 0.9900 .

loop_
_geom_hbond_atom_site_label_D
_geom_hbond_atom_site_label_H
_geom_hbond_atom_site_label_A
_geom_hbond_distance_DH
_geom_hbond_distance_HA
_geom_hbond_distance_DA
_geom_hbond_angle_DHA
_geom_hbond_site_symmetry_A
O1 H1 N1 0.89 1.89 2.691(12) 148.9 .

loop_
_geom_torsion_atom_site_label_1
_geom_torsion_atom_site_label_2
_geom_torsion_atom_site_label_3
_geom_torsion_atom_site_label_4
_geom_torsion
_geom_torsion_site_symmetry_1
_geom_torsion_site_symmetry_2
_geom_torsion_site_symmetry_3
_geom_torsion_site_symmetry_4
C2 C1 C2 C3 -0.1(4) 5 . . .
C1 C1 C2 C3 179.9(4) 3_655 . . .
C1 C2 C3 C4 0.3(9) . . . .
C1 C2 C3 C5 178.7(6) . . . .
C2 C3 C4 C3 -0.1(4) . . . 5
C5 C3 C4 C3 -178.6(8) . . . 5
C2 C3 C5 O2 -178.4(9) . . . .
C4 C3 C5 O2 0.2(14) . . . .
C2 C3 C5 O1 8.8(16) . . . .
C4 C3 C5 O1 -172.7(10) . . . .
C10 N1 C6 C7 -13(3) . . . .
N1 C6 C7 C8 2(3) . . . .
C6 C7 C8 C9 5(3) . . . .
C6 C7 C8 C11 -164.7(17) . . . .
C7 C8 C9 C10 -2(3) . . . .
C11 C8 C9 C10 169(2) . . . .
C6 N1 C10 C9 15(3) . . . .
C8 C9 C10 N1 -8(3) . . . .
C7 C8 C11 C11 -46.0(18) . . . 8_553
C9 C8 C11 C11 144.5(14) . . . 8_553

loop_
_platon_squeeze_void_nr
_platon_squeeze_void_average_x
_platon_squeeze_void_average_y
_platon_squeeze_void_average_z
_platon_squeeze_void_volume
_platon_squeeze_void_count_electrons
_platon_squeeze_void_content
1 0.250 0.250 -0.007 261 7 ' '
2 0.750 0.750 -0.007 261 7 ' '
